data_4088170
loop_
_publ_author_name
'Molteni, Roberto'
'Edkins, Katharina'
'Haehnel, Martin'
'Steffen, Andreas'

_publ_section_title
;
 C--H Activation of Fluoroarenes: Synthesis, Structure, and Luminescence
 Properties of Copper(I) and Gold(I) Complexes Bearing 2-Phenylpyridine
 Ligands
;
_journal_issue 5
_journal_name_full Organometallics
_journal_page_first 629
_journal_paper_doi 10.1021/acs.organomet.5b00904
_journal_volume 35
_journal_year 2016
_chemical_formula_moiety 'C11 H5 F4 N'
_chemical_formula_sum 'C11 H5 F4 N'
_chemical_formula_weight 227.16
_space_group_crystal_system monoclinic
_space_group_IT_number 15
_space_group_name_Hall '-C 2yc'
_space_group_name_H-M_alt 'C 1 2/c 1'
_atom_sites_solution_primary iterative
_audit_creation_date 2013-02-06
_audit_creation_method
;
  Olex2 1.2-beta
  (compiled Dec  5 2012 16:17:34, GUI svn.r4385)
;
_cell_angle_alpha 90
_cell_angle_beta 122.551(1)
_cell_angle_gamma 90
_cell_formula_units_Z 16
_cell_length_a 23.2459(9)
_cell_length_b 11.1259(4)
_cell_length_c 16.3586(6)
_cell_measurement_reflns_used 6295
_cell_measurement_temperature 100
_cell_measurement_theta_max 28.17
_cell_measurement_theta_min 2.23
_cell_volume 3566.2(2)
_computing_molecular_graphics
;
O. V. Dolomanov, L. J. Bourhis, R. J. Gildea, J. A. K. Howard and H. Puschmann,
OLEX2: a complete structure solution, refinement and analysis program.
J. Appl. Cryst. (2009). 42, 339-341.
;
_computing_publication_material
;
O. V. Dolomanov, L. J. Bourhis, R. J. Gildea, J. A. K. Howard and H. Puschmann,
OLEX2: a complete structure solution, refinement and analysis program.
J. Appl. Cryst. (2009). 42, 339-341.
;
_computing_structure_refinement
;
olex2.refine (L.J. Bourhis, O.V. Dolomanov, R.J. Gildea, J.A.K. Howard,
H. Puschmann, in preparation, 2011)
;
_computing_structure_solution
;
olex2.solve (L.J. Bourhis, O.V. Dolomanov, R.J. Gildea, J.A.K. Howard,
H. Puschmann, in preparation, 2011)
;
_diffrn_ambient_temperature 100
_diffrn_detector 'Bruker APEX2 area detector'
_diffrn_detector_area_resol_mean 7.9
_diffrn_detector_type 'CCD area detector'
_diffrn_measured_fraction_theta_full 0.9994
_diffrn_measured_fraction_theta_max 0.9994
_diffrn_measurement_device 'four-circle diffractometer'
_diffrn_measurement_device_type 'Bruker SMART APEX2 area detector'
_diffrn_measurement_method '\w and \f scans'
_diffrn_radiation_monochromator graphite
_diffrn_radiation_probe x-ray
_diffrn_radiation_type 'Mo K\a'
_diffrn_radiation_wavelength 0.71073
_diffrn_radiation_xray_symbol K-L~3~
_diffrn_reflns_av_R_equivalents 0.0361
_diffrn_reflns_av_unetI/netI 0.0256
_diffrn_reflns_limit_h_max 30
_diffrn_reflns_limit_h_min -30
_diffrn_reflns_limit_k_max 14
_diffrn_reflns_limit_k_min -14
_diffrn_reflns_limit_l_max 21
_diffrn_reflns_limit_l_min -21
_diffrn_reflns_number 26809
_diffrn_reflns_theta_full 25.9902
_diffrn_reflns_theta_max 25.99
_diffrn_reflns_theta_min 2.08
_diffrn_source 'microfocus sealed X-ray tube'
_diffrn_standards_number 0
_exptl_absorpt_coefficient_mu 0.159
_exptl_absorpt_correction_T_max 1.0000
_exptl_absorpt_correction_T_min 0.9320
_exptl_absorpt_correction_type numerical
_exptl_absorpt_process_details
;
SADABS-2008/1 (Bruker,2008) was used for absorption correction.
wR2(int) was 0.0500 before and 0.0461 after correction.
The Ratio of minimum to maximum transmission is 0.9320.
The \l/2 correction factor is 0.0015.
;
_exptl_crystal_colour 'clear colourless'
_exptl_crystal_colour_lustre clear
_exptl_crystal_colour_primary colourless
_exptl_crystal_density_diffrn 1.6922
_exptl_crystal_description plate
_exptl_crystal_F_000 1825.5872
_exptl_crystal_preparation 'soaked in perfluoro polyether oil'
_exptl_crystal_recrystallization_method 'from toluene'
_exptl_crystal_size_max 0.1
_exptl_crystal_size_mid 0.1
_exptl_crystal_size_min 0.1
_refine_diff_density_max 0.3386
_refine_diff_density_min -0.2987
_refine_diff_density_rms 0.0639
_refine_ls_d_res_high 0.8109
_refine_ls_d_res_low 9.7971
_refine_ls_goodness_of_fit_ref 1.0714
_refine_ls_hydrogen_treatment constr
_refine_ls_matrix_type full
_refine_ls_number_constraints 20
_refine_ls_number_parameters 288
_refine_ls_number_reflns 3500
_refine_ls_number_restraints 0
_refine_ls_restrained_S_all 1.0714
_refine_ls_R_factor_all 0.0484
_refine_ls_R_factor_gt 0.0345
_refine_ls_shift/su_max 0.0000
_refine_ls_shift/su_mean 0.0000
_refine_ls_structure_factor_coef Fsqd
_refine_ls_weighting_details 'w=1/[\s^2^(Fo^2^)+(0.0544P)^2^+1.9773P] where P=(Fo^2^+2Fc^2^)/3'
_refine_ls_weighting_scheme calc
_refine_ls_wR_factor_ref 0.1029
_reflns_Friedel_coverage 0.0
_reflns_limit_h_max 24
_reflns_limit_h_min -28
_reflns_limit_k_max 13
_reflns_limit_k_min 0
_reflns_limit_l_max 20
_reflns_limit_l_min 0
_reflns_number_gt 2730
_reflns_number_total 3500
_reflns_threshold_expression I>=2u(I)
_cod_data_source_file om5b00904_si_006.cif
_cod_data_source_block 13S015
_cod_depositor_comments
;
The following automatic conversions were performed:

data item '_diffrn_radiation_probe' value 'X-ray' was changed to
'x-ray' in accordance with the
/home/saulius/struct/COD-crude-data/automatic-downloads/DataCite-retrospective/ACS/depositions/lib/dictionaries/cif_core.dic
dictionary named 'cif_core.dic' version 2.4.2 last updated on
2011-04-26.

Automatic conversion script
Id: cif_fix_values 6909 2019-04-08 15:41:33Z antanas 
;
_cod_database_code 4088170
_olex2_refinement_description
;
1. Fixed Uiso
 At 1.2 times of:
  H11b of C11b, H2a of C2a, H3a of C3a, H4a of C4a, H4b of C4b, H3b of C3b,
  H1b of C1b, H2b of C2b, H11a of C11a, H1a of C1a
2.a Aromatic/amide H refined with riding coordinates:
 C11a(H11a), C11b(H11b), C1a(H1a), C2a(H2a), C3a(H3a), C4a(H4a), C1b(H1b),
 C2b(H2b), C3b(H3b), C4b(H4b)
;

loop_
_space_group_symop_id
_space_group_symop_operation_xyz
1 x,y,z
2 -x,y,-z+1/2
3 -x,-y,-z
4 x,-y,z-1/2
5 x+1/2,y+1/2,z
6 -x+1/2,y+1/2,-z+1/2
7 -x+1/2,-y+1/2,-z
8 x+1/2,-y+1/2,z-1/2

loop_
_atom_site_label
_atom_site_type_symbol
_atom_site_fract_x
_atom_site_fract_y
_atom_site_fract_z
_atom_site_U_iso_or_equiv
_atom_site_adp_type
_atom_site_occupancy
_atom_site_refinement_flags_posn
F1a F 0.49321(5) 0.13029(8) 0.53483(7) 0.0224(2) Uani 1.000000 .
F1b F 0.24396(5) 0.12436(8) 0.44430(7) 0.0238(2) Uani 1.000000 .
F2a F 0.51057(5) 0.36541(9) 0.53730(7) 0.0259(2) Uani 1.000000 .
F3b F 0.28934(5) -0.26461(8) 0.38702(7) 0.0259(2) Uani 1.000000 .
F4b F 0.36385(5) -0.17722(8) 0.31815(7) 0.0251(2) Uani 1.000000 .
F2b F 0.22929(5) -0.10984(9) 0.44790(7) 0.0259(2) Uani 1.000000 .
F4a F 0.39552(5) 0.42349(9) 0.69816(7) 0.0288(3) Uani 1.000000 .
F3a F 0.46125(5) 0.51576(9) 0.61691(7) 0.0314(3) Uani 1.000000 .
N1b N 0.36276(7) 0.26436(12) 0.33680(10) 0.0190(3) Uani 1.000000 .
C11a C 0.41011(8) 0.22597(14) 0.65928(11) 0.0171(3) Uani 1.000000 .
N1a N 0.37804(6) -0.01686(12) 0.64111(9) 0.0174(3) Uani 1.000000 .
C6b C 0.31114(7) 0.10483(14) 0.37356(10) 0.0141(3) Uani 1.000000 .
C10b C 0.33442(8) -0.09868(14) 0.34804(11) 0.0173(3) Uani 1.000000 .
C6a C 0.43593(7) 0.14659(14) 0.62004(10) 0.0135(3) Uani 1.000000 .
C7a C 0.46910(7) 0.19737(14) 0.57841(10) 0.0152(3) Uani 1.000000 .
C5a C 0.42727(7) 0.01472(14) 0.62549(10) 0.0141(3) Uani 1.000000 .
C8b C 0.26616(8) -0.06720(15) 0.41334(11) 0.0181(3) Uani 1.000000 .
C8a C 0.47753(8) 0.32034(15) 0.57700(11) 0.0187(3) Uani 1.000000 .
C10a C 0.41856(8) 0.34780(15) 0.65746(11) 0.0191(4) Uani 1.000000 .
C5b C 0.32042(7) 0.23656(14) 0.36669(10) 0.0147(3) Uani 1.000000 .
C7b C 0.27369(7) 0.05553(14) 0.40933(11) 0.0160(3) Uani 1.000000 .
C11b C 0.34155(8) 0.02261(14) 0.34279(10) 0.0165(3) Uani 1.000000 .
C2a C 0.40509(8) -0.22475(15) 0.63625(12) 0.0215(4) Uani 1.000000 .
C3a C 0.45602(8) -0.19149(15) 0.62133(11) 0.0218(4) Uani 1.000000 .
C4a C 0.46775(8) -0.06997(15) 0.61643(11) 0.0172(3) Uani 1.000000 .
C4b C 0.28894(8) 0.32558(15) 0.38947(11) 0.0194(4) Uani 1.000000 .
C9a C 0.45229(8) 0.39634(14) 0.61689(11) 0.0204(4) Uani 1.000000 .
C3b C 0.30223(8) 0.44530(16) 0.38233(12) 0.0229(4) Uani 1.000000 .
C9b C 0.29659(8) -0.14549(14) 0.38284(11) 0.0180(3) Uani 1.000000 .
C1b C 0.37402(8) 0.38033(15) 0.32959(12) 0.0217(4) Uani 1.000000 .
C2b C 0.34555(8) 0.47405(15) 0.35199(11) 0.0223(4) Uani 1.000000 .
C1a C 0.36825(8) -0.13470(15) 0.64665(11) 0.0199(4) Uani 1.000000 .
H11a H 0.38702(8) 0.19573(14) 0.68682(11) 0.0205(4) Uiso 1.000000 R
H11b H 0.36702(8) 0.05116(14) 0.31839(10) 0.0198(4) Uiso 1.000000 R
H1a H 0.33471(8) -0.15734(15) 0.65816(11) 0.0238(4) Uiso 1.000000 R
H2a H 0.39576(8) -0.30535(15) 0.63923(12) 0.0258(4) Uiso 1.000000 R
H3a H 0.48205(8) -0.24948(15) 0.61468(11) 0.0261(4) Uiso 1.000000 R
H4a H 0.50212(8) -0.04547(15) 0.60724(11) 0.0207(4) Uiso 1.000000 R
H1b H 0.40275(8) 0.39945(15) 0.30821(12) 0.0260(4) Uiso 1.000000 R
H2b H 0.35535(8) 0.55367(15) 0.34674(11) 0.0268(5) Uiso 1.000000 R
H3b H 0.28207(8) 0.50575(16) 0.39789(12) 0.0275(5) Uiso 1.000000 R
H4b H 0.25945(8) 0.30484(15) 0.40917(11) 0.0233(4) Uiso 1.000000 R

loop_
_atom_site_aniso_label
_atom_site_aniso_U_11
_atom_site_aniso_U_22
_atom_site_aniso_U_33
_atom_site_aniso_U_12
_atom_site_aniso_U_13
_atom_site_aniso_U_23
F1a 0.0293(5) 0.0211(5) 0.0273(5) -0.0024(4) 0.0222(5) -0.0025(4)
F1b 0.0292(5) 0.0207(5) 0.0331(6) -0.0021(4) 0.0244(5) -0.0039(4)
F2a 0.0290(5) 0.0224(5) 0.0305(6) -0.0078(4) 0.0188(5) 0.0031(4)
F3b 0.0310(5) 0.0110(5) 0.0350(6) -0.0041(4) 0.0174(5) 0.0001(4)
F4b 0.0312(5) 0.0173(5) 0.0326(6) 0.0055(4) 0.0210(5) -0.0017(4)
F2b 0.0293(5) 0.0235(5) 0.0349(6) -0.0082(4) 0.0238(5) 0.0006(4)
F4a 0.0297(5) 0.0220(5) 0.0350(6) 0.0044(4) 0.0176(5) -0.0102(4)
F3a 0.0355(6) 0.0109(5) 0.0416(6) -0.0038(4) 0.0166(5) -0.0017(4)
N1b 0.0217(7) 0.0161(7) 0.0214(7) -0.0006(6) 0.0132(6) 0.0021(5)
C11a 0.0150(7) 0.0203(9) 0.0147(8) -0.0005(6) 0.0072(6) -0.0017(6)
N1a 0.0185(7) 0.0179(7) 0.0181(7) -0.0021(5) 0.0113(6) -0.0003(5)
C6b 0.0134(7) 0.0151(8) 0.0111(7) -0.0005(6) 0.0048(6) 0.0000(6)
C10b 0.0168(7) 0.0164(8) 0.0170(8) 0.0030(6) 0.0080(7) -0.0015(6)
C6a 0.0114(7) 0.0153(8) 0.0111(7) -0.0002(6) 0.0042(6) -0.0001(6)
C7a 0.0155(7) 0.0164(8) 0.0139(7) -0.0002(6) 0.0080(6) -0.0025(6)
C5a 0.0145(7) 0.0156(8) 0.0113(7) -0.0018(6) 0.0062(6) -0.0005(6)
C8b 0.0161(7) 0.0210(9) 0.0182(8) -0.0042(7) 0.0098(7) 0.0011(6)
C8a 0.0168(7) 0.0196(9) 0.0169(8) -0.0043(6) 0.0072(7) 0.0020(6)
C10a 0.0176(8) 0.0177(9) 0.0176(8) 0.0026(6) 0.0066(7) -0.0057(6)
C5b 0.0143(7) 0.0162(8) 0.0108(7) -0.0012(6) 0.0049(6) 0.0001(6)
C7b 0.0150(7) 0.0167(8) 0.0168(8) -0.0006(6) 0.0089(6) -0.0030(6)
C11b 0.0167(8) 0.0178(9) 0.0153(8) 0.0005(6) 0.0088(7) 0.0014(6)
C2a 0.0267(9) 0.0140(8) 0.0224(9) -0.0027(7) 0.0122(7) 0.0010(6)
C3a 0.0253(8) 0.0183(9) 0.0232(8) 0.0045(7) 0.0140(7) 0.0006(7)
C4a 0.0179(8) 0.0192(9) 0.0186(8) -0.0009(7) 0.0125(7) 0.0003(6)
C4b 0.0216(8) 0.0185(9) 0.0188(8) 0.0011(7) 0.0114(7) 0.0010(6)
C9a 0.0196(8) 0.0110(8) 0.0212(8) -0.0014(6) 0.0048(7) -0.0012(6)
C3b 0.0264(9) 0.0167(9) 0.0241(9) 0.0043(7) 0.0125(8) -0.0006(6)
C9b 0.0184(8) 0.0118(8) 0.0185(8) -0.0015(6) 0.0065(7) 0.0007(6)
C1b 0.0221(8) 0.0193(9) 0.0248(9) -0.0023(7) 0.0134(7) 0.0034(7)
C2b 0.0241(9) 0.0148(9) 0.0206(8) -0.0029(7) 0.0072(7) 0.0020(6)
C1a 0.0204(8) 0.0201(9) 0.0208(8) -0.0046(7) 0.0122(7) 0.0006(6)

loop_
_atom_type_symbol
_atom_type_scat_dispersion_real
_atom_type_scat_dispersion_imag
_atom_type_scat_source
_atom_type_scat_dispersion_source
H 0.00000 0.00000 'International Tables Volume C Table 6.1.1.4 (pp. 500-502)' 'Henke, Gullikson and Davis, At. Data and Nucl. Data Tables, 1993, 54, 2'
C 0.00347 0.00161 'International Tables Volume C Table 6.1.1.4 (pp. 500-502)' 'Henke, Gullikson and Davis, At. Data and Nucl. Data Tables, 1993, 54, 2'
F 0.01794 0.01033 'International Tables Volume C Table 6.1.1.4 (pp. 500-502)' 'Henke, Gullikson and Davis, At. Data and Nucl. Data Tables, 1993, 54, 2'
N 0.00653 0.00323 'International Tables Volume C Table 6.1.1.4 (pp. 500-502)' 'Henke, Gullikson and Davis, At. Data and Nucl. Data Tables, 1993, 54, 2'

loop_
_geom_angle_atom_site_label_1
_geom_angle_atom_site_label_2
_geom_angle_atom_site_label_3
_geom_angle
C1b N1b C5b 118.00(14)
C10a C11a C6a 120.71(15)
C1a N1a C5a 117.39(14)
C7b C6b C5b 124.38(14)
C11b C6b C5b 119.40(14)
C11b C6b C7b 116.22(14)
C11b C10b F4b 120.82(14)
C9b C10b F4b 117.61(14)
C9b C10b C11b 121.57(14)
C7a C6a C11a 116.99(14)
C5a C6a C11a 119.20(14)
C5a C6a C7a 123.81(14)
C6a C7a F1a 122.13(14)
C8a C7a F1a 115.88(13)
C8a C7a C6a 121.96(14)
C6a C5a N1a 115.10(13)
C4a C5a N1a 122.32(14)
C4a C5a C6a 122.57(14)
C7b C8b F2b 119.67(14)
C9b C8b F2b 119.94(14)
C9b C8b C7b 120.39(14)
C7a C8a F2a 120.04(14)
C9a C8a F2a 120.05(14)
C9a C8a C7a 119.92(14)
C11a C10a F4a 120.39(15)
C9a C10a F4a 118.13(14)
C9a C10a C11a 121.45(15)
C6b C5b N1b 114.52(13)
C4b C5b N1b 121.56(14)
C4b C5b C6b 123.92(14)
C6b C7b F1b 122.17(14)
C8b C7b F1b 115.72(13)
C8b C7b C6b 122.09(14)
C10b C11b C6b 121.23(14)
C1a C2a C3a 118.20(15)
C4a C3a C2a 118.94(15)
C3a C4a C5a 119.12(15)
C3b C4b C5b 119.12(15)
C8a C9a F3a 120.08(15)
C10a C9a F3a 120.94(15)
C10a C9a C8a 118.97(15)
C2b C3b C4b 119.48(16)
C10b C9b F3b 121.23(14)
C8b C9b F3b 120.27(14)
C8b C9b C10b 118.49(14)
C2b C1b N1b 124.06(15)
C1b C2b C3b 117.77(15)
C2a C1a N1a 124.00(15)

loop_
_geom_bond_atom_site_label_1
_geom_bond_atom_site_label_2
_geom_bond_distance
F1a C7a 1.3450(17)
F1b C7b 1.3478(17)
F2a C8a 1.3416(18)
F3b C9b 1.3424(18)
F4b C10b 1.3530(18)
F2b C8b 1.3420(17)
F4a C10a 1.3504(18)
F3a C9a 1.3449(18)
N1b C5b 1.350(2)
N1b C1b 1.334(2)
C11a C6a 1.402(2)
C11a C10a 1.372(2)
N1a C5a 1.346(2)
N1a C1a 1.342(2)
C6b C5b 1.494(2)
C6b C7b 1.396(2)
C6b C11b 1.405(2)
C10b C11b 1.368(2)
C10b C9b 1.381(2)
C6a C7a 1.394(2)
C6a C5a 1.490(2)
C7a C8a 1.384(2)
C5a C4a 1.395(2)
C8b C7b 1.383(2)
C8b C9b 1.374(2)
C8a C9a 1.377(2)
C10a C9a 1.381(2)
C5b C4b 1.396(2)
C2a C3a 1.382(2)
C2a C1a 1.387(2)
C3a C4a 1.390(2)
C4b C3b 1.386(2)
C3b C2b 1.379(2)
C1b C2b 1.386(2)
